data_7110371
loop_
_publ_author_name
'Campazzi, Elisa'
'Solari, Euro'
'Floriani, Carlo'
'Scopelliti, Rosario'

_publ_section_title
;
 The fixation and reduction of dinitrogen using lanthanides: praseodymium
 and neodymium meso-octaethylporphyrinogen--dinitrogen complexes
;
_journal_issue 23
_journal_name_full 'Chemical Communications'
_journal_page_first 2603
_journal_paper_doi 10.1039/a807405d
_journal_year 1998
_chemical_formula_moiety 'Pr2, 2(C36 H48 N4), N2, 2(C4 H10 Na O2), 2(C12 H30 Na O6)'
_chemical_formula_sum 'C104 H176 N10 Na4 O16 Pr2'
_chemical_formula_weight 2196.33
_chemical_name_systematic
;
 ?
;
_space_group_IT_number 14
_symmetry_cell_setting monoclinic
_symmetry_space_group_name_Hall '-P 2ybc'
_symmetry_space_group_name_H-M 'P 1 21/c 1'
_atom_sites_solution_hydrogens geom
_atom_sites_solution_primary direct
_atom_sites_solution_secondary difmap
_audit_creation_method SHELXL-97
_cell_angle_alpha 90.00
_cell_angle_beta 94.134(6)
_cell_angle_gamma 90.00
_cell_formula_units_Z 4
_cell_length_a 20.1877(14)
_cell_length_b 19.2513(14)
_cell_length_c 29.745(2)
_cell_measurement_reflns_used 5000
_cell_measurement_temperature 173(2)
_cell_measurement_theta_max 20.00
_cell_measurement_theta_min 5.00
_cell_volume 11530.0(14)
_computing_cell_refinement 'KUMARED, release 1.4.1, 1998, Kuma Diffraction Instruments GMBH'
_computing_data_collection
;
KUMA4CCD, 1998, Kuma Diffraction Instruments GMBH, PSE-EPFL module 3.4,
CH-1015, Lausanne, Switzerland
;
_computing_data_reduction KUMARED
_computing_molecular_graphics 'XP, Interactive Molecular Graphics, release 5.1, 1998'
_computing_publication_material 'XCIF, SHELXTL release 5.1, 1997, Bruker AXS, Inc.'
_computing_structure_refinement 'SHELXL-97-2 PC version (G. M. Sheldrick, 1998)'
_computing_structure_solution 'SHELXS-97 (G. M. Sheldrick, 1990, Acta Crystallogr., A46, 467)'
_diffrn_ambient_temperature 173(2)
_diffrn_measurement_device_type 'KUMA CCD'
_diffrn_measurement_method '\w scans'
_diffrn_radiation_monochromator graphite
_diffrn_radiation_source 'fine-focus sealed tube'
_diffrn_radiation_type MoK\a
_diffrn_radiation_wavelength 0.71073
_diffrn_reflns_av_R_equivalents 0.0502
_diffrn_reflns_av_sigmaI/netI 0.0396
_diffrn_reflns_limit_h_max 25
_diffrn_reflns_limit_h_min -25
_diffrn_reflns_limit_k_max 24
_diffrn_reflns_limit_k_min -19
_diffrn_reflns_limit_l_max 37
_diffrn_reflns_limit_l_min -37
_diffrn_reflns_number 73129
_diffrn_reflns_theta_max 26.38
_diffrn_reflns_theta_min 2.43
_diffrn_standards_number none
_exptl_absorpt_coefficient_mu 0.912
_exptl_absorpt_correction_type none
_exptl_crystal_colour yellow
_exptl_crystal_density_diffrn 1.265
_exptl_crystal_density_method 'not measured'
_exptl_crystal_description prismatic
_exptl_crystal_F_000 4640
_exptl_crystal_size_max 0.53
_exptl_crystal_size_mid 0.51
_exptl_crystal_size_min 0.44
_refine_diff_density_max '1.962 e\%A^-3^ (0.74\%A from Pr2)'
_refine_diff_density_min -1.835
_refine_diff_density_rms 0.125
_refine_ls_extinction_coef 0.00026(2)
_refine_ls_extinction_expression Fc^*^=kFc[1+0.001xFc^2^\l^3^/sin(2\q)]^-1/4^
_refine_ls_extinction_method SHELXL
_refine_ls_goodness_of_fit_ref 1.104
_refine_ls_hydrogen_treatment mixed
_refine_ls_matrix_type full
_refine_ls_number_parameters 1226
_refine_ls_number_reflns 22661
_refine_ls_number_restraints 0
_refine_ls_restrained_S_all 1.104
_refine_ls_R_factor_all 0.1027
_refine_ls_R_factor_gt 0.0687
_refine_ls_shift/su_max 0.020
_refine_ls_shift/su_mean 0.000
_refine_ls_structure_factor_coef Fsqd
_refine_ls_weighting_details 'calc w=1/[\s^2^(Fo^2^)+(0.0248P)^2^+94.0618P] where P=(Fo^2^+2Fc^2^)/3'
_refine_ls_weighting_scheme calc
_refine_ls_wR_factor_gt 0.1404
_refine_ls_wR_factor_ref 0.1668
_reflns_number_gt 16219
_reflns_number_total 22661
_reflns_threshold_expression >2sigma(I)
_cod_data_source_file 807405dsup1.cif
_cod_data_source_block total
_cod_depositor_comments
;
The following automatic conversions were performed:

'_symmetry_cell_setting' value 'Monoclinic' changed to 'monoclinic'
according to /home/saulius/struct/CIF-dictionaries/cif_core.dic
dictionary named 'cif_core.dic' version 2.4.2 from 2011-04-26.

Automatic conversion script
Id: cif_fix_values 1891 2012-01-12 08:04:46Z andrius 
;
_cod_original_cell_volume 11529.8(14)
_cod_original_sg_symbol_H-M P2(1)/c
_cod_database_code 7110371

loop_
_symmetry_equiv_pos_as_xyz
'x, y, z'
'-x, y+1/2, -z+1/2'
'-x, -y, -z'
'x, -y-1/2, z-1/2'

loop_
_atom_site_label
_atom_site_type_symbol
_atom_site_fract_x
_atom_site_fract_y
_atom_site_fract_z
_atom_site_U_iso_or_equiv
_atom_site_adp_type
_atom_site_occupancy
_atom_site_symmetry_multiplicity
_atom_site_calc_flag
_atom_site_refinement_flags
Pr1 Pr 0.212715(16) 0.423358(18) 0.323690(10) 0.02815(10) Uani 1 1 d .
Pr2 Pr 0.283575(16) 0.437727(18) 0.176509(10) 0.02972(10) Uani 1 1 d .
Na1 Na 0.11370(15) 0.35920(16) 0.41638(9) 0.0462(7) Uani 1 1 d .
Na2 Na 0.38510(15) 0.38756(17) 0.08237(9) 0.0506(7) Uani 1 1 d .
O1 O 0.1426(2) 0.4081(3) 0.48456(17) 0.0531(14) Uani 1 1 d .
O2 O 0.0202(3) 0.3490(4) 0.46331(18) 0.0663(17) Uani 1 1 d .
O3 O 0.4767(3) 0.3856(4) 0.0331(2) 0.0741(19) Uani 1 1 d .
O4 O 0.3502(3) 0.4372(3) 0.01652(19) 0.0579(15) Uani 1 1 d .
N1 N 0.2951(2) 0.4220(3) 0.40075(16) 0.0294(11) Uani 1 1 d .
N2 N 0.1911(3) 0.3015(3) 0.35640(16) 0.0315(11) Uani 1 1 d .
N3 N 0.0802(2) 0.4107(3) 0.34362(16) 0.0328(11) Uani 1 1 d .
N4 N 0.1932(3) 0.5355(3) 0.36767(17) 0.0341(12) Uani 1 1 d .
N7 N 0.2009(3) 0.4420(3) 0.09960(16) 0.0329(11) Uani 1 1 d .
N6 N 0.3088(3) 0.3215(3) 0.13905(16) 0.0315(11) Uani 1 1 d .
N5 N 0.4167(2) 0.4333(3) 0.15678(16) 0.0329(11) Uani 1 1 d .
N8 N 0.2995(3) 0.5556(3) 0.13726(17) 0.0351(12) Uani 1 1 d .
N9 N 0.2487(2) 0.3944(3) 0.24878(16) 0.0278(10) Uani 1 1 d .
N10 N 0.2465(2) 0.4594(3) 0.25105(15) 0.0277(10) Uani 1 1 d .
C1 C 0.3210(3) 0.4758(3) 0.37646(19) 0.0314(13) Uani 1 1 d .
C2 C 0.3543(3) 0.4487(4) 0.3407(2) 0.0325(13) Uani 1 1 d .
H2 H 0.3757 0.4745 0.3187 0.080 Uiso 1 1 calc R
C3 C 0.3501(3) 0.3758(3) 0.34372(19) 0.0311(13) Uani 1 1 d .
H3 H 0.3675 0.3429 0.3239 0.080 Uiso 1 1 calc R
C4 C 0.3153(3) 0.3616(3) 0.38134(19) 0.0308(13) Uani 1 1 d .
C5 C 0.2993(3) 0.2923(3) 0.4019(2) 0.0345(14) Uani 1 1 d .
C6 C 0.2261(3) 0.2763(3) 0.39460(19) 0.0331(13) Uani 1 1 d .
C7 C 0.1865(4) 0.2299(3) 0.4167(2) 0.0406(15) Uani 1 1 d .
H7 H 0.1987 0.2057 0.4438 0.080 Uiso 1 1 calc R
C8 C 0.1249(4) 0.2259(4) 0.3911(2) 0.0408(15) Uani 1 1 d .
H8 H 0.0875 0.1988 0.3977 0.080 Uiso 1 1 calc R
C9 C 0.1303(3) 0.2692(4) 0.3544(2) 0.0366(14) Uani 1 1 d .
C10 C 0.0816(3) 0.2876(4) 0.3150(2) 0.0393(15) Uani 1 1 d .
C11 C 0.0838(3) 0.3654(3) 0.3081(2) 0.0333(13) Uani 1 1 d .
C12 C 0.0889(3) 0.4024(4) 0.2681(2) 0.0353(14) Uani 1 1 d .
H12 H 0.0930 0.3831 0.2390 0.080 Uiso 1 1 calc R
C13 C 0.0868(3) 0.4736(4) 0.2789(2) 0.0372(15) Uani 1 1 d .
H13 H 0.0898 0.5117 0.2589 0.080 Uiso 1 1 calc R
C14 C 0.0793(3) 0.4766(3) 0.3253(2) 0.0322(13) Uani 1 1 d .
C15 C 0.0687(3) 0.5398(4) 0.3543(2) 0.0391(15) Uani 1 1 d .
C16 C 0.1334(3) 0.5625(3) 0.3789(2) 0.0372(14) Uani 1 1 d .
C17 C 0.1442(4) 0.6118(4) 0.4127(2) 0.0474(18) Uani 1 1 d .
H17 H 0.1112 0.6384 0.4261 0.080 Uiso 1 1 calc R
C18 C 0.2125(4) 0.6149(4) 0.4233(2) 0.0452(17) Uani 1 1 d .
H18 H 0.2349 0.6438 0.4453 0.080 Uiso 1 1 calc R
C19 C 0.2415(3) 0.5677(3) 0.3953(2) 0.0360(14) Uani 1 1 d .
C20 C 0.3138(3) 0.5506(4) 0.3906(2) 0.0366(14) Uani 1 1 d .
C21 C 0.3188(3) 0.2942(4) 0.4533(2) 0.0431(16) Uani 1 1 d .
H21A H 0.2906 0.3289 0.4674 0.080 Uiso 1 1 calc R
H21B H 0.3093 0.2483 0.4663 0.080 Uiso 1 1 calc R
C22 C 0.3914(4) 0.3121(4) 0.4655(2) 0.0517(19) Uani 1 1 d .
H22A H 0.3998 0.3123 0.4983 0.080 Uiso 1 1 calc R
H22B H 0.4011 0.3581 0.4535 0.080 Uiso 1 1 calc R
H22C H 0.4199 0.2774 0.4524 0.080 Uiso 1 1 calc R
C23 C 0.3381(4) 0.2325(4) 0.3801(2) 0.0436(16) Uani 1 1 d .
H23A H 0.3846 0.2481 0.3780 0.080 Uiso 1 1 calc R
H23B H 0.3393 0.1922 0.4008 0.080 Uiso 1 1 calc R
C24 C 0.3116(4) 0.2078(4) 0.3338(3) 0.0520(19) Uani 1 1 d .
H24A H 0.3400 0.1705 0.3236 0.080 Uiso 1 1 calc R
H24B H 0.3113 0.2466 0.3124 0.080 Uiso 1 1 calc R
H24C H 0.2662 0.1902 0.3354 0.080 Uiso 1 1 calc R
C25 C 0.0098(4) 0.2668(5) 0.3259(3) 0.057(2) Uani 1 1 d .
H25A H 0.0097 0.2168 0.3337 0.080 Uiso 1 1 calc R
H25B H -0.0018 0.2930 0.3529 0.080 Uiso 1 1 calc R
C26 C -0.0431(4) 0.2794(6) 0.2888(3) 0.080(3) Uani 1 1 d .
H26A H -0.0862 0.2650 0.2988 0.080 Uiso 1 1 calc R
H26B H -0.0331 0.2524 0.2622 0.080 Uiso 1 1 calc R
H26C H -0.0444 0.3289 0.2812 0.080 Uiso 1 1 calc R
C27 C 0.1023(4) 0.2505(4) 0.2719(2) 0.0493(18) Uani 1 1 d .
H27A H 0.0716 0.2650 0.2462 0.080 Uiso 1 1 calc R
H27B H 0.1474 0.2664 0.2657 0.080 Uiso 1 1 calc R
C28 C 0.1025(5) 0.1713(4) 0.2746(3) 0.070(3) Uani 1 1 d .
H28A H 0.1162 0.1520 0.2462 0.080 Uiso 1 1 calc R
H28B H 0.0578 0.1548 0.2797 0.080 Uiso 1 1 calc R
H28C H 0.1336 0.1562 0.2994 0.080 Uiso 1 1 calc R
C29 C 0.0182(4) 0.5215(5) 0.3893(3) 0.056(2) Uani 1 1 d .
H29A H 0.0369 0.4836 0.4089 0.080 Uiso 1 1 calc R
H29B H 0.0124 0.5625 0.4087 0.080 Uiso 1 1 calc R
C30 C -0.0501(4) 0.4988(6) 0.3688(4) 0.083(3) Uani 1 1 d .
H30A H -0.0789 0.4881 0.3930 0.080 Uiso 1 1 calc R
H30B H -0.0452 0.4574 0.3501 0.080 Uiso 1 1 calc R
H30C H -0.0698 0.5364 0.3501 0.080 Uiso 1 1 calc R
C31 C 0.0422(4) 0.5989(4) 0.3220(3) 0.059(2) Uani 1 1 d .
H31A H 0.0780 0.6120 0.3026 0.080 Uiso 1 1 calc R
H31B H 0.0051 0.5800 0.3021 0.080 Uiso 1 1 calc R
C32 C 0.0178(5) 0.6650(5) 0.3445(3) 0.076(3) Uani 1 1 d .
H32A H 0.0019 0.6984 0.3213 0.080 Uiso 1 1 calc R
H32B H 0.0544 0.6856 0.3634 0.080 Uiso 1 1 calc R
H32C H -0.0186 0.6532 0.3633 0.080 Uiso 1 1 calc R
C33 C 0.3443(4) 0.6003(4) 0.3566(2) 0.0437(16) Uani 1 1 d .
H33A H 0.3485 0.6469 0.3705 0.080 Uiso 1 1 calc R
H33B H 0.3897 0.5838 0.3518 0.080 Uiso 1 1 calc R
C34 C 0.3059(4) 0.6076(4) 0.3105(3) 0.059(2) Uani 1 1 d .
H34A H 0.3295 0.6398 0.2917 0.080 Uiso 1 1 calc R
H34B H 0.2613 0.6257 0.3145 0.080 Uiso 1 1 calc R
H34C H 0.3024 0.5621 0.2957 0.080 Uiso 1 1 calc R
C35 C 0.3527(3) 0.5592(4) 0.4373(2) 0.0476(18) Uani 1 1 d .
H35A H 0.3482 0.6080 0.4472 0.080 Uiso 1 1 calc R
H35B H 0.3317 0.5294 0.4593 0.080 Uiso 1 1 calc R
C36 C 0.4270(4) 0.5413(5) 0.4388(3) 0.064(2) Uani 1 1 d .
H36A H 0.4471 0.5484 0.4695 0.080 Uiso 1 1 calc R
H36B H 0.4489 0.5713 0.4179 0.080 Uiso 1 1 calc R
H36C H 0.4324 0.4926 0.4302 0.080 Uiso 1 1 calc R
C37 C 0.4144(3) 0.4967(4) 0.1776(2) 0.0351(14) Uani 1 1 d .
C38 C 0.4067(3) 0.4877(4) 0.2239(2) 0.0368(15) Uani 1 1 d .
H38 H 0.4022 0.5234 0.2455 0.080 Uiso 1 1 calc R
C39 C 0.4070(3) 0.4154(4) 0.23196(19) 0.0353(14) Uani 1 1 d .
H39 H 0.4030 0.3930 0.2601 0.080 Uiso 1 1 calc R
C40 C 0.4145(3) 0.3831(4) 0.1904(2) 0.0344(14) Uani 1 1 d .
C41 C 0.4200(3) 0.3073(4) 0.1804(2) 0.0377(15) Uani 1 1 d .
C42 C 0.3709(3) 0.2907(4) 0.1404(2) 0.0389(15) Uani 1 1 d .
C43 C 0.3768(3) 0.2494(4) 0.1027(2) 0.0416(16) Uani 1 1 d .
H43 H 0.4144 0.2232 0.0955 0.080 Uiso 1 1 calc R
C44 C 0.3152(4) 0.2546(4) 0.0774(2) 0.0432(16) Uani 1 1 d .
H44 H 0.3036 0.2324 0.0495 0.080 Uiso 1 1 calc R
C45 C 0.2746(3) 0.2978(3) 0.1006(2) 0.0343(14) Uani 1 1 d .
C46 C 0.2011(3) 0.3120(3) 0.0932(2) 0.0355(14) Uani 1 1 d .
C47 C 0.1832(3) 0.3789(3) 0.11625(19) 0.0318(13) Uani 1 1 d .
C48 C 0.1468(3) 0.3882(3) 0.1545(2) 0.0323(13) Uani 1 1 d .
H48 H 0.1298 0.3528 0.1727 0.080 Uiso 1 1 calc R
C49 C 0.1405(3) 0.4606(4) 0.1604(2) 0.0358(14) Uani 1 1 d .
H49 H 0.1183 0.4835 0.1832 0.080 Uiso 1 1 calc R
C50 C 0.1736(3) 0.4920(3) 0.1258(2) 0.0336(14) Uani 1 1 d .
C51 C 0.1781(3) 0.5684(4) 0.1144(2) 0.0414(16) Uani 1 1 d .
C52 C 0.2506(3) 0.5881(4) 0.1103(2) 0.0381(15) Uani 1 1 d .
C53 C 0.2779(4) 0.6371(4) 0.0839(2) 0.0518(19) Uani 1 1 d .
H53 H 0.2545 0.6667 0.0626 0.080 Uiso 1 1 calc R
C54 C 0.3471(4) 0.6355(4) 0.0940(2) 0.0508(19) Uani 1 1 d .
H54 H 0.3794 0.6633 0.0809 0.080 Uiso 1 1 calc R
C55 C 0.3586(3) 0.5853(4) 0.1269(2) 0.0386(15) Uani 1 1 d .
C56 C 0.4232(3) 0.5643(4) 0.1522(2) 0.0385(15) Uani 1 1 d .
C57 C 0.4015(4) 0.2640(4) 0.2217(2) 0.0428(16) Uani 1 1 d .
H57A H 0.4311 0.2779 0.2481 0.080 Uiso 1 1 calc R
H57B H 0.3555 0.2757 0.2283 0.080 Uiso 1 1 calc R
C58 C 0.4063(5) 0.1866(4) 0.2160(3) 0.065(2) Uani 1 1 d .
H58A H 0.3938 0.1635 0.2434 0.080 Uiso 1 1 calc R
H58B H 0.4521 0.1740 0.2104 0.080 Uiso 1 1 calc R
H58C H 0.3763 0.1718 0.1904 0.080 Uiso 1 1 calc R
C59 C 0.4918(3) 0.2913(5) 0.1676(3) 0.0506(19) Uani 1 1 d .
H59A H 0.4939 0.2423 0.1577 0.080 Uiso 1 1 calc R
H59B H 0.5018 0.3210 0.1417 0.080 Uiso 1 1 calc R
C60 C 0.5448(4) 0.3031(5) 0.2056(3) 0.067(3) Uani 1 1 d .
H60A H 0.5884 0.2916 0.1953 0.080 Uiso 1 1 calc R
H60B H 0.5358 0.2733 0.2312 0.080 Uiso 1 1 calc R
H60C H 0.5442 0.3519 0.2150 0.080 Uiso 1 1 calc R
C61 C 0.1823(3) 0.3178(4) 0.0421(2) 0.0434(16) Uani 1 1 d .
H61A H 0.2106 0.3537 0.0293 0.080 Uiso 1 1 calc R
H61B H 0.1921 0.2730 0.0277 0.080 Uiso 1 1 calc R
C62 C 0.1091(4) 0.3364(4) 0.0299(2) 0.0487(18) Uani 1 1 d .
H62A H 0.1011 0.3389 -0.0029 0.080 Uiso 1 1 calc R
H62B H 0.0991 0.3815 0.0432 0.080 Uiso 1 1 calc R
H62C H 0.0805 0.3007 0.0418 0.080 Uiso 1 1 calc R
C63 C 0.1640(3) 0.2499(4) 0.1126(2) 0.0408(15) Uani 1 1 d .
H63A H 0.1169 0.2631 0.1144 0.080 Uiso 1 1 calc R
H63B H 0.1651 0.2107 0.0911 0.080 Uiso 1 1 calc R
C64 C 0.1910(4) 0.2239(4) 0.1593(3) 0.058(2) Uani 1 1 d .
H64A H 0.1641 0.1847 0.1685 0.080 Uiso 1 1 calc R
H64B H 0.1890 0.2616 0.1813 0.080 Uiso 1 1 calc R
H64C H 0.2372 0.2089 0.1579 0.080 Uiso 1 1 calc R
C65 C 0.1476(4) 0.6146(4) 0.1504(2) 0.0465(17) Uani 1 1 d .
H65A H 0.1430 0.6624 0.1384 0.080 Uiso 1 1 calc R
H65B H 0.1024 0.5973 0.1549 0.080 Uiso 1 1 calc R
C66 C 0.1866(4) 0.6180(4) 0.1966(2) 0.0485(18) Uani 1 1 d .
H66A H 0.1633 0.6483 0.2167 0.080 Uiso 1 1 calc R
H66B H 0.2311 0.6366 0.1930 0.080 Uiso 1 1 calc R
H66C H 0.1903 0.5712 0.2095 0.080 Uiso 1 1 calc R
C67 C 0.1387(4) 0.5808(4) 0.0681(3) 0.054(2) Uani 1 1 d .
H67A H 0.1427 0.6304 0.0601 0.080 Uiso 1 1 calc R
H67B H 0.1598 0.5534 0.0449 0.080 Uiso 1 1 calc R
C68 C 0.0653(4) 0.5621(5) 0.0662(3) 0.067(3) Uani 1 1 d .
H68A H 0.0450 0.5717 0.0359 0.080 Uiso 1 1 calc R
H68B H 0.0433 0.5900 0.0883 0.080 Uiso 1 1 calc R
H68C H 0.0605 0.5127 0.0731 0.080 Uiso 1 1 calc R
C69 C 0.4447(4) 0.6209(4) 0.1872(3) 0.0490(18) Uani 1 1 d .
H69A H 0.4070 0.6300 0.2059 0.080 Uiso 1 1 calc R
H69B H 0.4815 0.6020 0.2075 0.080 Uiso 1 1 calc R
C70 C 0.4672(5) 0.6898(4) 0.1685(3) 0.065(2) Uani 1 1 d .
H70A H 0.4794 0.7217 0.1935 0.080 Uiso 1 1 calc R
H70B H 0.4310 0.7101 0.1490 0.080 Uiso 1 1 calc R
H70C H 0.5058 0.6822 0.1509 0.080 Uiso 1 1 calc R
C71 C 0.4768(4) 0.5539(5) 0.1188(3) 0.055(2) Uani 1 1 d .
H71A H 0.4817 0.5977 0.1020 0.080 Uiso 1 1 calc R
H71B H 0.4614 0.5178 0.0968 0.080 Uiso 1 1 calc R
C72 C 0.5453(4) 0.5326(6) 0.1403(3) 0.073(3) Uani 1 1 d .
H72A H 0.5763 0.5270 0.1166 0.080 Uiso 1 1 calc R
H72B H 0.5415 0.4885 0.1564 0.080 Uiso 1 1 calc R
H72C H 0.5619 0.5686 0.1615 0.080 Uiso 1 1 calc R
C73 C 0.1883(4) 0.4647(5) 0.4842(3) 0.065(2) Uani 1 1 d .
H73A H 0.2246 0.4526 0.4655 0.080 Uiso 1 1 calc R
H73B H 0.2063 0.4743 0.5150 0.080 Uiso 1 1 calc R
H73C H 0.1653 0.5060 0.4718 0.080 Uiso 1 1 calc R
C74 C 0.0879(5) 0.4223(6) 0.5115(3) 0.076(3) Uani 1 1 d .
H74A H 0.0634 0.4639 0.4999 0.080 Uiso 1 1 calc R
H74B H 0.1043 0.4311 0.5431 0.080 Uiso 1 1 calc R
C75 C 0.0436(5) 0.3606(6) 0.5089(3) 0.073(3) Uani 1 1 d .
H75A H 0.0683 0.3193 0.5208 0.080 Uiso 1 1 calc R
H75B H 0.0056 0.3684 0.5275 0.080 Uiso 1 1 calc R
C76 C -0.0246(5) 0.2923(7) 0.4590(3) 0.094(4) Uani 1 1 d .
H76A H -0.0410 0.2872 0.4274 0.080 Uiso 1 1 calc R
H76B H -0.0621 0.3010 0.4774 0.080 Uiso 1 1 calc R
H76C H -0.0018 0.2497 0.4693 0.080 Uiso 1 1 calc R
C77 C 0.5265(6) 0.3355(8) 0.0361(4) 0.117(5) Uani 1 1 d .
H77A H 0.5467 0.3340 0.0671 0.080 Uiso 1 1 calc R
H77B H 0.5604 0.3473 0.0154 0.080 Uiso 1 1 calc R
H77C H 0.5073 0.2900 0.0281 0.080 Uiso 1 1 calc R
C78 C 0.4487(6) 0.3923(8) -0.0112(3) 0.109(5) Uani 1 1 d .
H78A H 0.4256 0.3488 -0.0206 0.080 Uiso 1 1 calc R
H78B H 0.4842 0.4010 -0.0318 0.080 Uiso 1 1 calc R
C79 C 0.4012(6) 0.4506(8) -0.0135(3) 0.107(5) Uani 1 1 d .
H79A H 0.4246 0.4943 -0.0048 0.080 Uiso 1 1 calc R
H79B H 0.3813 0.4557 -0.0447 0.080 Uiso 1 1 calc R
C80 C 0.3036(5) 0.4929(6) 0.0169(3) 0.076(3) Uani 1 1 d .
H80A H 0.2672 0.4798 0.0353 0.080 Uiso 1 1 calc R
H80B H 0.2857 0.5026 -0.0140 0.080 Uiso 1 1 calc R
H80C H 0.3257 0.5344 0.0297 0.080 Uiso 1 1 calc R
Na3 Na -0.17332(15) 0.40168(15) 0.12863(10) 0.0505(7) Uani 1 1 d .
O5 O -0.2134(3) 0.3146(4) 0.1742(2) 0.0738(18) Uani 1 1 d .
O6 O -0.2505(5) 0.3339(5) 0.0817(3) 0.113(3) Uani 1 1 d .
O7 O -0.2489(5) 0.4784(7) 0.1573(3) 0.133(4) Uani 1 1 d .
O8 O -0.1819(4) 0.4961(5) 0.0792(3) 0.114(3) Uani 1 1 d .
O9 O -0.0865(4) 0.4319(5) 0.1771(3) 0.112(3) Uani 1 1 d .
O10 O -0.0818(3) 0.3467(5) 0.1024(3) 0.108(3) Uani 1 1 d .
C81 C -0.1758(6) 0.2725(10) 0.1989(6) 0.195(11) Uani 1 1 d .
H81A H -0.1460 0.2994 0.2197 0.080 Uiso 1 1 calc R
H81B H -0.1494 0.2442 0.1794 0.080 Uiso 1 1 calc R
H81C H -0.2035 0.2421 0.2161 0.080 Uiso 1 1 calc R
C82 C -0.2567(13) 0.2763(15) 0.1518(7) 0.38(3) Uani 1 1 d .
H82A H -0.2928 0.2692 0.1721 0.080 Uiso 1 1 calc R
H82B H -0.2351 0.2305 0.1490 0.080 Uiso 1 1 calc R
C83 C -0.2887(8) 0.2896(8) 0.1092(5) 0.138(6) Uani 1 1 d .
H83A H -0.3321 0.3119 0.1131 0.080 Uiso 1 1 calc R
H83B H -0.2973 0.2450 0.0933 0.080 Uiso 1 1 calc R
C84 C -0.2714(7) 0.3397(8) 0.0413(4) 0.124(5) Uani 1 1 d .
H84A H -0.2364 0.3593 0.0239 0.080 Uiso 1 1 calc R
H84B H -0.3102 0.3704 0.0390 0.080 Uiso 1 1 calc R
H84C H -0.2840 0.2938 0.0292 0.080 Uiso 1 1 calc R
C85 C -0.2920(9) 0.4599(15) 0.1867(5) 0.29(2) Uani 1 1 d .
H85A H -0.2733 0.4217 0.2054 0.080 Uiso 1 1 calc R
H85B H -0.3334 0.4446 0.1704 0.080 Uiso 1 1 calc R
H85C H -0.3010 0.4996 0.2059 0.080 Uiso 1 1 calc R
C86 C -0.2709(7) 0.5261(9) 0.1285(8) 0.166(10) Uani 1 1 d .
H86A H -0.2905 0.5647 0.1451 0.080 Uiso 1 1 calc R
H86B H -0.3063 0.5060 0.1077 0.080 Uiso 1 1 calc R
C87 C -0.2171(10) 0.5537(7) 0.1020(8) 0.196(11) Uani 1 1 d .
H87A H -0.1847 0.5795 0.1223 0.080 Uiso 1 1 calc R
H87B H -0.2362 0.5866 0.0790 0.080 Uiso 1 1 calc R
C88 C -0.1286(6) 0.5198(8) 0.0557(5) 0.127(6) Uani 1 1 d .
H88A H -0.1199 0.4866 0.0318 0.080 Uiso 1 1 calc R
H88B H -0.0890 0.5241 0.0765 0.080 Uiso 1 1 calc R
H88C H -0.1397 0.5652 0.0422 0.080 Uiso 1 1 calc R
C89 C -0.0878(6) 0.4750(8) 0.2112(6) 0.165(9) Uani 1 1 d .
H89A H -0.1314 0.4976 0.2106 0.080 Uiso 1 1 calc R
H89B H -0.0533 0.5104 0.2090 0.080 Uiso 1 1 calc R
H89C H -0.0798 0.4493 0.2395 0.080 Uiso 1 1 calc R
C90 C -0.0281(6) 0.4137(13) 0.1634(5) 0.204(12) Uani 1 1 d .
H90A H -0.0030 0.3919 0.1895 0.080 Uiso 1 1 calc R
H90B H -0.0045 0.4571 0.1568 0.080 Uiso 1 1 calc R
C91 C -0.0219(5) 0.3650(7) 0.1228(4) 0.086(3) Uani 1 1 d .
H91A H 0.0047 0.3884 0.1005 0.080 Uiso 1 1 calc R
H91B H 0.0023 0.3225 0.1331 0.080 Uiso 1 1 calc R
C92 C -0.0826(6) 0.3132(7) 0.0621(4) 0.094(4) Uani 1 1 d .
H92A H -0.1287 0.3038 0.0511 0.080 Uiso 1 1 calc R
H92B H -0.0583 0.2693 0.0658 0.080 Uiso 1 1 calc R
H92C H -0.0615 0.3425 0.0403 0.080 Uiso 1 1 calc R
Na4 Na 0.67581(14) 0.42067(16) 0.36925(10) 0.0511(7) Uani 1 1 d .
O11 O 0.5855(4) 0.3689(6) 0.3998(3) 0.117(3) Uani 1 1 d .
O12 O 0.5818(3) 0.4446(4) 0.3229(3) 0.086(2) Uani 1 1 d .
O13 O 0.6811(3) 0.5180(4) 0.4181(2) 0.0779(19) Uani 1 1 d .
O14 O 0.7438(4) 0.5066(5) 0.3387(3) 0.096(2) Uani 1 1 d .
O15 O 0.7587(4) 0.3550(4) 0.4104(2) 0.091(2) Uani 1 1 d .
O16 O 0.7183(3) 0.3366(3) 0.32050(19) 0.0624(16) Uani 1 1 d .
C93 C 0.5862(6) 0.3291(7) 0.4390(4) 0.097(4) Uani 1 1 d .
H93A H 0.6322 0.3219 0.4510 0.080 Uiso 1 1 calc R
H93B H 0.5652 0.2841 0.4322 0.080 Uiso 1 1 calc R
H93C H 0.5617 0.3535 0.4615 0.080 Uiso 1 1 calc R
C94 C 0.5254(4) 0.3781(6) 0.3752(4) 0.077(3) Uani 1 1 d .
H94A H 0.4928 0.3963 0.3956 0.080 Uiso 1 1 calc R
H94B H 0.5091 0.3322 0.3642 0.080 Uiso 1 1 calc R
C95 C 0.5269(5) 0.4237(11) 0.3377(4) 0.162(9) Uani 1 1 d .
H95A H 0.5014 0.4009 0.3121 0.080 Uiso 1 1 calc R
H95B H 0.5017 0.4658 0.3451 0.080 Uiso 1 1 calc R
C96 C 0.5790(6) 0.4898(7) 0.2862(5) 0.109(5) Uani 1 1 d .
H96A H 0.6238 0.4964 0.2761 0.080 Uiso 1 1 calc R
H96B H 0.5612 0.5347 0.2951 0.080 Uiso 1 1 calc R
H96C H 0.5502 0.4701 0.2615 0.080 Uiso 1 1 calc R
C97 C 0.6293(6) 0.5399(7) 0.4440(4) 0.104(4) Uani 1 1 d .
H97A H 0.6057 0.4993 0.4545 0.080 Uiso 1 1 calc R
H97B H 0.5984 0.5691 0.4254 0.080 Uiso 1 1 calc R
H97C H 0.6479 0.5667 0.4699 0.080 Uiso 1 1 calc R
C98 C 0.7157(7) 0.5747(6) 0.4000(5) 0.111(5) Uani 1 1 d .
H98A H 0.7332 0.6056 0.4246 0.080 Uiso 1 1 calc R
H98B H 0.6852 0.6019 0.3793 0.080 Uiso 1 1 calc R
C99 C 0.7716(6) 0.5468(6) 0.3751(5) 0.099(4) Uani 1 1 d .
H99A H 0.7982 0.5854 0.3638 0.080 Uiso 1 1 calc R
H99B H 0.8011 0.5177 0.3954 0.080 Uiso 1 1 calc R
C100 C 0.7797(10) 0.4999(14) 0.3052(5) 0.32(2) Uani 1 1 d .
H10A H 0.7563 0.4708 0.2820 0.080 Uiso 1 1 calc R
H10B H 0.8219 0.4779 0.3153 0.080 Uiso 1 1 calc R
H10C H 0.7882 0.5457 0.2925 0.080 Uiso 1 1 calc R
C101 C 0.7840(6) 0.3663(6) 0.4532(3) 0.098(4) Uani 1 1 d .
H10D H 0.7558 0.3994 0.4679 0.080 Uiso 1 1 calc R
H10E H 0.8290 0.3853 0.4526 0.080 Uiso 1 1 calc R
H10F H 0.7856 0.3224 0.4699 0.080 Uiso 1 1 calc R
C102 C 0.7958(5) 0.3130(6) 0.3835(3) 0.085(3) Uani 1 1 d .
H10G H 0.8366 0.3383 0.3767 0.080 Uiso 1 1 calc R
H10H H 0.8094 0.2707 0.4006 0.080 Uiso 1 1 calc R
C103 C 0.7619(10) 0.2935(12) 0.3432(5) 0.261(17) Uani 1 1 d .
H10I H 0.7959 0.2810 0.3222 0.080 Uiso 1 1 calc R
H10J H 0.7375 0.2503 0.3492 0.080 Uiso 1 1 calc R
C104 C 0.6801(7) 0.3000(9) 0.2902(5) 0.159(8) Uani 1 1 d .
H10K H 0.6450 0.3300 0.2765 0.080 Uiso 1 1 calc R
H10L H 0.6601 0.2608 0.3052 0.080 Uiso 1 1 calc R
H10M H 0.7074 0.2825 0.2667 0.080 Uiso 1 1 calc R

loop_
_atom_site_aniso_label
_atom_site_aniso_U_11
_atom_site_aniso_U_22
_atom_site_aniso_U_33
_atom_site_aniso_U_23
_atom_site_aniso_U_13
_atom_site_aniso_U_12
Pr1 0.02856(17) 0.03525(19) 0.02103(15) 0.00146(13) 0.00443(12) 0.00310(14)
Pr2 0.02895(17) 0.0402(2) 0.02036(15) -0.00054(13) 0.00396(12) -0.00394(14)
Na1 0.0556(17) 0.0536(17) 0.0304(13) 0.0027(12) 0.0102(12) 0.0052(14)
Na2 0.0595(18) 0.065(2) 0.0291(13) -0.0044(13) 0.0129(12) -0.0095(15)
O1 0.044(3) 0.068(4) 0.050(3) -0.023(3) 0.024(2) -0.002(3)
O2 0.060(4) 0.096(5) 0.044(3) 0.009(3) 0.017(3) 0.005(3)
O3 0.058(4) 0.115(6) 0.051(3) -0.009(4) 0.021(3) -0.008(4)
O4 0.038(3) 0.072(4) 0.066(4) -0.007(3) 0.017(2) -0.010(3)
N1 0.030(3) 0.032(3) 0.027(2) 0.000(2) 0.004(2) 0.007(2)
N2 0.036(3) 0.032(3) 0.027(2) 0.001(2) 0.002(2) 0.005(2)
N3 0.031(3) 0.043(3) 0.025(2) 0.000(2) 0.006(2) 0.003(2)
N4 0.034(3) 0.036(3) 0.032(3) -0.002(2) 0.006(2) 0.002(2)
N7 0.033(3) 0.041(3) 0.025(2) -0.004(2) 0.005(2) -0.005(2)
N6 0.036(3) 0.035(3) 0.024(2) -0.005(2) 0.002(2) -0.001(2)
N5 0.027(2) 0.046(3) 0.026(2) -0.002(2) 0.0046(19) -0.005(2)
N8 0.038(3) 0.043(3) 0.025(2) 0.003(2) 0.004(2) -0.008(2)
N9 0.026(2) 0.034(3) 0.024(2) 0.001(2) 0.0019(18) 0.001(2)
N10 0.032(3) 0.032(3) 0.019(2) -0.001(2) 0.0015(19) 0.000(2)
C1 0.030(3) 0.036(3) 0.027(3) 0.002(3) -0.003(2) -0.002(3)
C2 0.021(3) 0.047(4) 0.029(3) 0.000(3) 0.004(2) -0.001(3)
C3 0.031(3) 0.039(3) 0.024(3) 0.003(2) 0.009(2) 0.008(3)
C4 0.030(3) 0.037(3) 0.026(3) 0.004(2) 0.003(2) 0.004(3)
C5 0.038(3) 0.037(3) 0.028(3) 0.004(3) 0.002(3) 0.004(3)
C6 0.045(4) 0.032(3) 0.022(3) 0.005(2) 0.002(2) 0.006(3)
C7 0.055(4) 0.032(3) 0.036(3) 0.011(3) 0.008(3) 0.003(3)
C8 0.047(4) 0.034(4) 0.043(4) 0.007(3) 0.008(3) -0.008(3)
C9 0.036(3) 0.040(4) 0.034(3) 0.003(3) 0.002(3) 0.000(3)
C10 0.043(4) 0.043(4) 0.032(3) -0.002(3) 0.004(3) -0.004(3)
C11 0.028(3) 0.042(4) 0.030(3) 0.002(3) 0.005(2) 0.001(3)
C12 0.027(3) 0.049(4) 0.030(3) 0.001(3) 0.004(2) -0.003(3)
C13 0.034(3) 0.053(4) 0.025(3) 0.006(3) 0.002(2) 0.004(3)
C14 0.021(3) 0.042(4) 0.034(3) 0.003(3) 0.001(2) 0.006(3)
C15 0.034(3) 0.042(4) 0.041(4) 0.001(3) 0.008(3) 0.012(3)
C16 0.043(4) 0.036(4) 0.033(3) 0.001(3) 0.006(3) 0.011(3)
C17 0.054(4) 0.043(4) 0.046(4) -0.012(3) 0.014(3) 0.017(3)
C18 0.060(5) 0.039(4) 0.036(3) -0.015(3) -0.001(3) 0.007(3)
C19 0.041(4) 0.034(3) 0.032(3) -0.005(3) 0.002(3) 0.006(3)
C20 0.033(3) 0.038(4) 0.038(3) -0.006(3) -0.002(3) 0.005(3)
C21 0.043(4) 0.058(5) 0.028(3) 0.012(3) 0.000(3) 0.004(3)
C22 0.050(4) 0.067(5) 0.037(4) 0.010(4) -0.006(3) 0.003(4)
C23 0.048(4) 0.037(4) 0.047(4) 0.007(3) 0.009(3) 0.012(3)
C24 0.067(5) 0.042(4) 0.048(4) -0.001(3) 0.012(4) 0.012(4)
C25 0.043(4) 0.066(5) 0.061(5) 0.015(4) 0.001(4) -0.012(4)
C26 0.044(5) 0.104(8) 0.091(7) 0.034(6) -0.008(5) -0.019(5)
C27 0.057(5) 0.048(4) 0.043(4) -0.003(3) -0.001(3) -0.004(4)
C28 0.102(8) 0.050(5) 0.056(5) -0.014(4) -0.008(5) -0.005(5)
C29 0.048(4) 0.065(5) 0.059(5) -0.018(4) 0.025(4) 0.005(4)
C30 0.046(5) 0.100(8) 0.105(8) -0.024(7) 0.028(5) 0.002(5)
C31 0.063(5) 0.056(5) 0.055(5) -0.003(4) -0.012(4) 0.034(4)
C32 0.086(7) 0.053(5) 0.085(7) -0.004(5) -0.016(5) 0.035(5)
C33 0.043(4) 0.037(4) 0.051(4) -0.007(3) 0.007(3) -0.003(3)
C34 0.073(6) 0.047(5) 0.058(5) 0.000(4) 0.012(4) -0.005(4)
C35 0.040(4) 0.061(5) 0.041(4) -0.014(3) -0.003(3) 0.003(3)
C36 0.042(4) 0.089(7) 0.060(5) -0.020(5) -0.012(4) -0.004(4)
C37 0.028(3) 0.046(4) 0.031(3) -0.006(3) 0.002(2) -0.009(3)
C38 0.037(3) 0.050(4) 0.023(3) -0.007(3) 0.004(2) -0.008(3)
C39 0.028(3) 0.059(4) 0.019(3) -0.004(3) 0.001(2) -0.003(3)
C40 0.028(3) 0.045(4) 0.031(3) 0.000(3) 0.005(2) -0.003(3)
C41 0.035(3) 0.045(4) 0.033(3) -0.003(3) 0.001(3) -0.001(3)
C42 0.044(4) 0.037(4) 0.036(3) -0.002(3) 0.008(3) -0.002(3)
C43 0.038(4) 0.041(4) 0.046(4) -0.010(3) 0.006(3) 0.007(3)
C44 0.055(4) 0.046(4) 0.030(3) -0.015(3) 0.007(3) -0.004(3)
C45 0.043(4) 0.033(3) 0.026(3) -0.002(3) 0.003(3) -0.007(3)
C46 0.035(3) 0.038(4) 0.034(3) -0.006(3) 0.003(3) -0.007(3)
C47 0.027(3) 0.043(4) 0.025(3) -0.004(3) -0.001(2) -0.007(3)
C48 0.026(3) 0.042(4) 0.030(3) -0.002(3) 0.007(2) -0.006(3)
C49 0.035(3) 0.049(4) 0.024(3) -0.001(3) 0.003(2) -0.003(3)
C50 0.034(3) 0.041(4) 0.026(3) -0.003(3) 0.003(2) -0.005(3)
C51 0.042(4) 0.047(4) 0.034(3) 0.003(3) -0.001(3) -0.003(3)
C52 0.047(4) 0.036(4) 0.030(3) 0.002(3) -0.004(3) -0.005(3)
C53 0.066(5) 0.047(4) 0.041(4) 0.015(3) -0.001(3) -0.014(4)
C54 0.052(4) 0.056(5) 0.045(4) 0.014(4) 0.003(3) -0.017(4)
C55 0.039(3) 0.042(4) 0.035(3) 0.002(3) 0.004(3) -0.017(3)
C56 0.035(3) 0.051(4) 0.030(3) -0.002(3) 0.007(3) -0.014(3)
C57 0.048(4) 0.043(4) 0.037(3) -0.005(3) 0.000(3) 0.003(3)
C58 0.091(7) 0.046(5) 0.055(5) -0.001(4) -0.005(5) 0.005(5)
C59 0.034(4) 0.066(5) 0.053(4) -0.014(4) 0.007(3) 0.006(3)
C60 0.033(4) 0.099(7) 0.066(5) -0.022(5) -0.005(4) 0.009(4)
C61 0.041(4) 0.056(5) 0.031(3) -0.007(3) -0.004(3) -0.006(3)
C62 0.048(4) 0.060(5) 0.037(4) -0.008(3) -0.005(3) -0.005(4)
C63 0.037(4) 0.046(4) 0.039(4) -0.007(3) 0.001(3) -0.006(3)
C64 0.075(6) 0.049(5) 0.051(4) 0.003(4) 0.022(4) 0.001(4)
C65 0.045(4) 0.042(4) 0.052(4) 0.004(3) 0.003(3) 0.002(3)
C66 0.055(4) 0.048(4) 0.044(4) -0.003(3) 0.008(3) -0.001(4)
C67 0.056(5) 0.055(5) 0.048(4) 0.016(4) -0.010(4) -0.006(4)
C68 0.050(5) 0.083(7) 0.065(5) 0.019(5) -0.018(4) -0.008(5)
C69 0.054(4) 0.043(4) 0.049(4) -0.005(3) -0.003(3) -0.019(3)
C70 0.082(6) 0.052(5) 0.061(5) -0.001(4) -0.004(5) -0.027(5)
C71 0.054(5) 0.068(5) 0.044(4) 0.006(4) 0.018(3) -0.015(4)
C72 0.037(4) 0.096(8) 0.086(7) -0.002(6) 0.015(4) -0.005(5)
C73 0.065(5) 0.080(6) 0.051(5) -0.013(4) 0.001(4) -0.019(5)
C74 0.092(7) 0.085(7) 0.054(5) -0.013(5) 0.039(5) -0.003(6)
C75 0.085(7) 0.094(8) 0.044(5) -0.004(5) 0.027(5) -0.012(6)
C76 0.061(6) 0.154(12) 0.067(6) 0.019(7) 0.008(5) -0.027(7)
C77 0.072(8) 0.190(16) 0.094(9) -0.004(9) 0.030(7) 0.019(9)
C78 0.106(9) 0.185(14) 0.038(5) -0.006(7) 0.024(5) 0.035(9)
C79 0.102(9) 0.172(13) 0.051(6) 0.035(7) 0.039(6) 0.018(9)
C80 0.077(6) 0.094(8) 0.057(5) 0.022(5) 0.008(5) 0.003(6)
Na3 0.0563(18) 0.0405(16) 0.0558(18) 0.0000(14) 0.0120(14) 0.0017(13)
O5 0.065(4) 0.084(5) 0.072(4) 0.026(4) 0.005(3) -0.007(4)
O6 0.168(9) 0.099(6) 0.068(5) 0.012(4) -0.027(5) -0.049(6)
O7 0.110(7) 0.195(11) 0.092(6) 0.007(7) -0.002(5) 0.093(8)
O8 0.108(6) 0.090(6) 0.143(8) 0.050(6) -0.002(6) -0.012(5)
O9 0.056(4) 0.138(8) 0.137(8) -0.042(6) -0.018(5) -0.004(5)
O10 0.047(4) 0.187(9) 0.090(5) -0.075(6) 0.004(3) 0.011(5)
C81 0.064(8) 0.27(2) 0.26(2) 0.19(2) 0.013(11) 0.017(11)
C82 0.36(4) 0.52(5) 0.25(3) 0.30(3) -0.16(3) -0.32(4)
C83 0.140(13) 0.144(13) 0.124(12) 0.023(10) -0.018(10) -0.095(11)
C84 0.134(12) 0.127(12) 0.103(10) 0.030(9) -0.036(9) -0.047(10)
C85 0.133(16) 0.67(6) 0.074(11) -0.02(2) 0.028(11) 0.08(3)
C86 0.069(9) 0.108(12) 0.33(3) -0.090(16) 0.038(14) -0.001(9)
C87 0.179(19) 0.038(7) 0.36(3) 0.009(12) -0.08(2) 0.017(9)
C88 0.100(10) 0.134(12) 0.146(13) 0.075(10) 0.008(9) -0.037(9)
C89 0.084(9) 0.138(13) 0.27(2) -0.147(15) -0.028(11) 0.035(9)
C90 0.049(7) 0.48(4) 0.087(10) -0.061(16) 0.006(6) -0.033(13)
C91 0.049(5) 0.125(10) 0.084(7) -0.001(7) 0.001(5) -0.007(6)
C92 0.100(9) 0.108(9) 0.076(7) -0.034(7) 0.015(6) 0.001(7)
Na4 0.0421(15) 0.0557(19) 0.0546(17) -0.0033(14) -0.0023(13) 0.0040(14)
O11 0.070(5) 0.207(10) 0.073(5) 0.053(6) -0.007(4) -0.041(6)
O12 0.040(3) 0.099(5) 0.115(6) 0.042(5) -0.017(3) -0.003(3)
O13 0.071(4) 0.066(4) 0.096(5) -0.027(4) -0.004(4) 0.008(3)
O14 0.085(5) 0.119(7) 0.085(5) 0.004(5) 0.009(4) -0.028(5)
O15 0.099(5) 0.103(6) 0.066(4) -0.033(4) -0.029(4) 0.054(4)
O16 0.051(3) 0.079(4) 0.055(3) -0.018(3) -0.005(3) 0.013(3)
C93 0.105(9) 0.115(10) 0.073(7) 0.015(7) 0.022(6) -0.011(8)
C94 0.045(5) 0.092(8) 0.094(8) -0.027(6) 0.011(5) -0.003(5)
C95 0.031(5) 0.36(3) 0.093(9) 0.084(13) -0.004(5) -0.016(9)
C96 0.076(8) 0.104(10) 0.141(12) 0.051(9) -0.032(7) -0.001(7)
C97 0.107(9) 0.108(10) 0.099(9) -0.034(8) 0.006(7) 0.031(8)
C98 0.101(9) 0.054(7) 0.177(14) 0.013(8) 0.012(9) 0.012(6)
C99 0.100(9) 0.061(7) 0.140(12) 0.000(7) 0.032(8) -0.015(6)
C100 0.23(2) 0.66(6) 0.079(11) -0.04(2) 0.033(13) -0.31(3)
C101 0.128(10) 0.096(9) 0.063(6) -0.021(6) -0.038(6) 0.034(7)
C102 0.088(7) 0.091(8) 0.073(6) -0.023(6) -0.024(6) 0.043(6)
C103 0.25(2) 0.38(3) 0.136(14) -0.155(18) -0.096(15) 0.25(2)
C104 0.090(9) 0.192(17) 0.193(16) -0.142(14) 0.004(10) 0.008(10)

loop_
_atom_type_symbol
_atom_type_description
_atom_type_scat_dispersion_real
_atom_type_scat_dispersion_imag
_atom_type_scat_source
C C 0.0033 0.0016 'International Tables Vol C Tables 4.2.6.8 and 6.1.1.4'
H H 0.0000 0.0000 'International Tables Vol C Tables 4.2.6.8 and 6.1.1.4'
N N 0.0061 0.0033 'International Tables Vol C Tables 4.2.6.8 and 6.1.1.4'
O O 0.0106 0.0060 'International Tables Vol C Tables 4.2.6.8 and 6.1.1.4'
Na Na 0.0362 0.0249 'International Tables Vol C Tables 4.2.6.8 and 6.1.1.4'
Pr Pr -0.2180 2.8214 'International Tables Vol C Tables 4.2.6.8 and 6.1.1.4'

loop_
_geom_angle_atom_site_label_1
_geom_angle_atom_site_label_2
_geom_angle_atom_site_label_3
_geom_angle
N10 Pr1 N9 29.82(16)
N10 Pr1 N4 106.13(17)
N9 Pr1 N4 135.93(17)
N10 Pr1 N2 131.54(16)
N9 Pr1 N2 101.79(16)
N4 Pr1 N2 122.26(16)
N10 Pr1 N1 124.00(15)
N9 Pr1 N1 123.82(15)
N4 Pr1 N1 71.78(16)
N2 Pr1 N1 77.57(16)
N10 Pr1 C1 97.98(17)
N9 Pr1 C1 108.76(17)
N4 Pr1 C1 63.35(18)
N2 Pr1 C1 105.26(17)
N1 Pr1 C1 29.09(16)
N10 Pr1 N3 123.52(15)
N9 Pr1 N3 121.56(15)
N4 Pr1 N3 77.34(16)
N2 Pr1 N3 69.59(16)
N1 Pr1 N3 110.81(14)
C1 Pr1 N3 129.54(16)
N10 Pr1 C11 106.39(17)
N9 Pr1 C11 95.21(17)
N4 Pr1 C11 103.92(17)
N2 Pr1 C11 61.84(17)
N1 Pr1 C11 128.91(16)
C1 Pr1 C11 155.07(17)
N3 Pr1 C11 28.25(16)
N10 Pr1 C4 114.71(16)
N9 Pr1 C4 101.61(16)
N4 Pr1 C4 100.11(17)
N2 Pr1 C4 62.02(17)
N1 Pr1 C4 28.37(16)
C1 Pr1 C4 46.07(18)
N3 Pr1 C4 120.09(16)
C11 Pr1 C4 123.50(18)
N10 Pr1 C14 103.73(17)
N9 Pr1 C14 115.69(16)
N4 Pr1 C14 60.99(18)
N2 Pr1 C14 97.66(17)
N1 Pr1 C14 120.08(16)
C1 Pr1 C14 123.82(18)
N3 Pr1 C14 28.09(16)
C11 Pr1 C14 45.30(19)
C4 Pr1 C14 140.93(17)
N10 Pr1 C2 76.69(17)
N9 Pr1 C2 81.07(16)
N4 Pr1 C2 87.43(17)
N2 Pr1 C2 106.06(17)
N1 Pr1 C2 47.52(15)
C1 Pr1 C2 28.34(17)
N3 Pr1 C2 157.28(15)
C11 Pr1 C2 166.54(19)
C4 Pr1 C2 45.81(18)
C14 Pr1 C2 147.59(19)
N10 Pr1 C12 79.59(16)
N9 Pr1 C12 75.69(16)
N4 Pr1 C12 104.34(18)
N2 Pr1 C12 85.82(17)
N1 Pr1 C12 156.41(16)
C1 Pr1 C12 166.49(19)
N3 Pr1 C12 46.75(15)
C11 Pr1 C12 28.00(17)
C4 Pr1 C12 146.80(19)
C14 Pr1 C12 45.39(18)
C2 Pr1 C12 155.69(17)
N10 Pr2 N9 29.76(16)
N10 Pr2 N6 129.09(16)
N9 Pr2 N6 99.35(16)
N10 Pr2 N8 108.56(17)
N9 Pr2 N8 138.32(17)
N6 Pr2 N8 122.32(16)
N10 Pr2 N7 123.35(15)
N9 Pr2 N7 123.15(15)
N6 Pr2 N7 77.96(16)
N8 Pr2 N7 71.57(16)
N10 Pr2 N5 124.17(15)
N9 Pr2 N5 120.95(15)
N6 Pr2 N5 70.01(16)
N8 Pr2 N5 77.21(16)
N7 Pr2 N5 111.32(14)
N10 Pr2 C50 98.24(17)
N9 Pr2 C50 109.42(16)
N6 Pr2 C50 105.47(17)
N8 Pr2 C50 63.12(18)
N7 Pr2 C50 28.86(16)
N5 Pr2 C50 129.57(16)
N10 Pr2 C47 113.10(17)
N9 Pr2 C47 100.42(17)
N6 Pr2 C47 62.21(17)
N8 Pr2 C47 99.88(17)
N7 Pr2 C47 28.34(17)
N5 Pr2 C47 120.55(16)
C50 Pr2 C47 46.08(19)
N10 Pr2 C40 105.96(17)
N9 Pr2 C40 93.95(16)
N6 Pr2 C40 61.93(18)
N8 Pr2 C40 104.23(18)
N7 Pr2 C40 129.55(16)
N5 Pr2 C40 28.61(16)
C50 Pr2 C40 155.44(17)
C47 Pr2 C40 123.80(19)
N10 Pr2 C37 105.36(17)
N9 Pr2 C37 116.42(17)
N6 Pr2 C37 97.94(18)
N8 Pr2 C37 60.91(18)
N7 Pr2 C37 120.21(16)
N5 Pr2 C37 27.96(17)
C50 Pr2 C37 123.55(19)
C47 Pr2 C37 141.06(17)
C40 Pr2 C37 45.67(19)
N10 Pr2 C39 79.39(16)
N9 Pr2 C39 75.06(16)
N6 Pr2 C39 85.91(18)
N8 Pr2 C39 104.80(18)
N7 Pr2 C39 157.19(15)
N5 Pr2 C39 47.08(15)
C50 Pr2 C39 166.5(2)
C47 Pr2 C39 146.97(19)
C40 Pr2 C39 28.10(17)
C37 Pr2 C39 45.95(19)
N10 Pr2 C49 76.04(16)
N9 Pr2 C49 81.56(16)
N6 Pr2 C49 106.52(18)
N8 Pr2 C49 86.98(18)
N7 Pr2 C49 47.35(15)
N5 Pr2 C49 157.39(16)
C50 Pr2 C49 28.24(17)
C47 Pr2 C49 46.07(18)
C40 Pr2 C49 166.94(19)
C37 Pr2 C49 146.9(2)
C39 Pr2 C49 155.09(16)
O1 Na1 N3 131.5(2)
O1 Na1 O2 71.4(2)
N3 Na1 O2 111.5(2)
O1 Na1 C9 151.8(2)
N3 Na1 C9 71.3(2)
O2 Na1 C9 120.2(3)
O1 Na1 C8 128.6(2)
N3 Na1 C8 99.4(2)
O2 Na1 C8 99.7(2)
C9 Na1 C8 30.4(2)
O1 Na1 N2 129.6(2)
N3 Na1 N2 73.50(17)
O2 Na1 N2 149.0(2)
C9 Na1 N2 30.14(18)
C8 Na1 N2 49.95(18)
O1 Na1 C6 105.9(2)
N3 Na1 C6 101.43(18)
O2 Na1 C6 137.6(2)
C9 Na1 C6 47.2(2)
C8 Na1 C6 47.6(2)
N2 Na1 C6 28.40(15)
O1 Na1 C7 104.8(2)
N3 Na1 C7 117.5(2)
O2 Na1 C7 110.1(2)
C9 Na1 C7 47.8(2)
C8 Na1 C7 29.1(2)
N2 Na1 C7 47.76(17)
C6 Na1 C7 27.92(18)
O1 Na1 Pr1 113.93(17)
N3 Na1 Pr1 48.44(12)
O2 Na1 Pr1 158.31(18)
C9 Na1 Pr1 65.71(16)
C8 Na1 Pr1 92.79(15)
N2 Na1 Pr1 43.95(12)
C6 Na1 Pr1 62.95(13)
C7 Na1 Pr1 89.30(14)
O4 Na2 N5 133.4(2)
O4 Na2 O3 71.7(2)
N5 Na2 O3 113.1(2)
O4 Na2 C42 148.3(2)
N5 Na2 C42 71.6(2)
O3 Na2 C42 121.2(3)
O4 Na2 N6 126.2(2)
N5 Na2 N6 73.98(17)
O3 Na2 N6 149.7(3)
C42 Na2 N6 30.43(18)
O4 Na2 C43 125.9(2)
N5 Na2 C43 99.6(2)
O3 Na2 C43 100.3(3)
C42 Na2 C43 30.1(2)
N6 Na2 C43 49.69(18)
O4 Na2 C45 102.6(2)
N5 Na2 C45 101.59(19)
O3 Na2 C45 136.7(2)
C42 Na2 C45 47.1(2)
N6 Na2 C45 28.05(16)
C43 Na2 C45 47.1(2)
O4 Na2 C44 102.0(2)
N5 Na2 C44 117.3(2)
O3 Na2 C44 109.9(2)
C42 Na2 C44 47.3(2)
N6 Na2 C44 47.11(17)
C43 Na2 C44 28.6(2)
C45 Na2 C44 27.52(18)
O4 Na2 Pr2 113.02(18)
N5 Na2 Pr2 48.76(12)
O3 Na2 Pr2 160.0(2)
C42 Na2 Pr2 65.67(16)
N6 Na2 Pr2 43.72(11)
C43 Na2 Pr2 92.29(15)
C45 Na2 Pr2 62.67(13)
C44 Na2 Pr2 88.56(14)
C73 O1 C74 112.5(7)
C73 O1 Na1 115.7(4)
C74 O1 Na1 114.7(5)
C76 O2 C75 111.9(7)
C76 O2 Na1 121.8(6)
C75 O2 Na1 108.5(5)
C77 O3 C78 111.4(9)
C77 O3 Na2 123.2(7)
C78 O3 Na2 107.0(6)
C80 O4 C79 112.0(8)
C80 O4 Na2 118.5(5)
C79 O4 Na2 115.1(6)
C4 N1 C1 106.2(5)
C4 N1 Pr1 80.6(3)
C1 N1 Pr1 77.6(3)
C9 N2 C6 106.2(5)
C9 N2 Pr1 124.6(4)
C6 N2 Pr1 122.5(4)
C9 N2 Na1 69.8(3)
C6 N2 Na1 83.5(3)
Pr1 N2 Na1 89.79(17)
C11 N3 C14 106.3(5)
C11 N3 Na1 113.5(4)
C14 N3 Na1 136.1(4)
C11 N3 Pr1 77.8(3)
C14 N3 Pr1 79.7(3)
Na1 N3 Pr1 90.90(17)
C19 N4 C16 106.4(5)
C19 N4 Pr1 123.6(4)
C16 N4 Pr1 127.6(4)
C47 N7 C50 106.8(5)
C47 N7 Pr2 80.2(3)
C50 N7 Pr2 78.1(3)
C45 N6 C42 106.5(5)
C45 N6 Pr2 123.2(4)
C42 N6 Pr2 124.6(4)
C45 N6 Na2 84.9(3)
C42 N6 Na2 70.2(3)
Pr2 N6 Na2 90.01(17)
C37 N5 C40 106.8(5)
C37 N5 Na2 136.1(4)
C40 N5 Na2 112.5(4)
C37 N5 Pr2 79.2(3)
C40 N5 Pr2 77.8(3)
Na2 N5 Pr2 90.51(17)
C55 N8 C52 106.1(5)
C55 N8 Pr2 127.2(4)
C52 N8 Pr2 123.7(4)
N10 N9 Pr2 73.9(3)
N10 N9 Pr1 73.2(3)
Pr2 N9 Pr1 147.1(2)
N9 N10 Pr1 77.0(3)
N9 N10 Pr2 76.4(3)
Pr1 N10 Pr2 153.3(2)
N1 C1 C2 109.7(6)
N1 C1 C20 121.3(5)
C2 C1 C20 128.9(6)
N1 C1 Pr1 73.3(3)
C2 C1 Pr1 80.7(4)
C20 C1 Pr1 114.5(4)
C1 C2 C3 106.8(5)
C1 C2 Pr1 71.0(3)
C3 C2 Pr1 77.3(3)
C4 C3 C2 106.4(5)
C4 C3 Pr1 72.6(3)
C2 C3 Pr1 74.8(3)
N1 C4 C3 110.8(5)
N1 C4 C5 119.8(5)
C3 C4 C5 129.4(6)
N1 C4 Pr1 71.0(3)
C3 C4 Pr1 79.7(4)
C5 C4 Pr1 116.4(4)
C6 C5 C4 110.9(5)
C6 C5 C21 108.9(5)
C4 C5 C21 109.4(6)
C6 C5 C23 107.8(5)
C4 C5 C23 110.7(5)
C21 C5 C23 109.1(5)
N2 C6 C7 109.6(6)
N2 C6 C5 119.0(5)
C7 C6 C5 130.6(6)
N2 C6 Na1 68.1(3)
C7 C6 Na1 76.2(4)
C5 C6 Na1 129.2(4)
C6 C7 C8 107.1(6)
C6 C7 Na1 75.9(4)
C8 C7 Na1 67.6(4)
C9 C8 C7 106.0(6)
C9 C8 Na1 70.0(4)
C7 C8 Na1 83.4(4)
N2 C9 C8 111.1(6)
N2 C9 C10 117.1(6)
C8 C9 C10 131.8(6)
N2 C9 Na1 80.0(4)
C8 C9 Na1 79.6(4)
C10 C9 Na1 106.7(4)
C11 C10 C9 108.2(5)
C11 C10 C27 109.3(5)
C9 C10 C27 109.5(6)
C11 C10 C25 108.5(6)
C9 C10 C25 109.8(6)
C27 C10 C25 111.4(6)
N3 C11 C12 110.1(6)
N3 C11 C10 121.3(5)
C12 C11 C10 128.6(6)
N3 C11 Pr1 74.0(3)
C12 C11 Pr1 79.4(4)
C10 C11 Pr1 113.7(4)
C11 C12 C13 107.2(6)
C11 C12 Pr1 72.6(4)
C13 C12 Pr1 77.0(4)
C14 C13 C12 105.9(6)
C14 C13 Pr1 73.7(3)
C12 C13 Pr1 75.2(4)
N3 C14 C13 110.5(6)
N3 C14 C15 120.9(5)
C13 C14 C15 128.6(6)
N3 C14 Pr1 72.2(3)
C13 C14 Pr1 78.5(4)
C15 C14 Pr1 117.7(4)
C16 C15 C14 110.8(5)
C16 C15 C29 109.1(6)
C14 C15 C29 109.0(6)
C16 C15 C31 109.5(6)
C14 C15 C31 106.9(6)
C29 C15 C31 111.5(6)
N4 C16 C17 109.8(6)
N4 C16 C15 121.0(6)
C17 C16 C15 129.2(6)
C16 C17 C18 107.1(6)
C19 C18 C17 106.8(6)
N4 C19 C18 109.9(6)
N4 C19 C20 119.6(5)
C18 C19 C20 130.5(6)
C1 C20 C19 110.2(5)
C1 C20 C33 110.9(5)
C19 C20 C33 110.9(6)
C1 C20 C35 107.3(5)
C19 C20 C35 108.9(5)
C33 C20 C35 108.5(6)
C22 C21 C5 114.3(6)
C24 C23 C5 117.0(6)
C26 C25 C10 115.4(7)
C28 C27 C10 114.6(7)
C30 C29 C15 114.4(7)
C32 C31 C15 116.2(7)
C34 C33 C20 116.2(6)
C36 C35 C20 115.6(6)
N5 C37 C38 110.1(6)
N5 C37 C56 121.8(5)
C38 C37 C56 128.0(6)
N5 C37 Pr2 72.8(3)
C38 C37 Pr2 78.3(4)
C56 C37 Pr2 118.2(4)
C37 C38 C39 106.7(6)
C37 C38 Pr2 73.7(4)
C39 C38 Pr2 75.6(4)
C40 C39 C38 106.7(6)
C40 C39 Pr2 73.1(3)
C38 C39 Pr2 76.5(4)
N5 C40 C39 109.6(6)
N5 C40 C41 121.8(5)
C39 C40 C41 128.6(6)
N5 C40 Pr2 73.6(3)
C39 C40 Pr2 78.8(4)
C41 C40 Pr2 114.4(4)
C40 C41 C42 107.9(6)
C40 C41 C57 109.9(5)
C42 C41 C57 108.9(5)
C40 C41 C59 109.0(6)
C42 C41 C59 109.4(5)
C57 C41 C59 111.6(6)
N6 C42 C43 110.6(6)
N6 C42 C41 118.0(6)
C43 C42 C41 131.4(6)
N6 C42 Na2 79.3(4)
C43 C42 Na2 81.5(4)
C41 C42 Na2 105.9(4)
C42 C43 C44 105.5(6)
C42 C43 Na2 68.4(4)
C44 C43 Na2 83.1(4)
C45 C44 C43 107.9(6)
C45 C44 Na2 75.5(4)
C43 C44 Na2 68.3(4)
N6 C45 C44 109.5(6)
N6 C45 C46 119.5(5)
C44 C45 C46 130.3(6)
N6 C45 Na2 67.0(3)
C44 C45 Na2 77.0(4)
C46 C45 Na2 128.7(4)
C45 C46 C47 110.6(5)
C45 C46 C63 107.6(6)
C47 C46 C63 110.6(5)
C45 C46 C61 109.0(5)
C47 C46 C61 109.5(6)
C63 C46 C61 109.4(5)
N7 C47 C48 110.1(6)
N7 C47 C46 120.9(5)
C48 C47 C46 128.9(6)
N7 C47 Pr2 71.4(3)
C48 C47 Pr2 80.2(3)
C46 C47 Pr2 116.3(4)
C47 C48 C49 106.4(5)
C47 C48 Pr2 71.7(3)
C49 C48 Pr2 75.2(4)
C50 C49 C48 106.5(5)
C50 C49 Pr2 70.7(4)
C48 C49 Pr2 77.0(4)
N7 C50 C49 110.1(6)
N7 C50 C51 121.3(5)
C49 C50 C51 128.5(6)
N7 C50 Pr2 73.1(3)
C49 C50 Pr2 81.1(4)
C51 C50 Pr2 115.2(4)
C50 C51 C52 109.5(6)
C50 C51 C65 111.7(6)
C52 C51 C65 110.0(6)
C50 C51 C67 108.1(6)
C52 C51 C67 108.9(6)
C65 C51 C67 108.7(6)
C53 C52 N8 110.3(6)
C53 C52 C51 130.2(7)
N8 C52 C51 119.5(6)
C52 C53 C54 107.1(7)
C55 C54 C53 106.3(6)
N8 C55 C54 110.2(6)
N8 C55 C56 120.4(6)
C54 C55 C56 129.3(6)
C55 C56 C37 110.4(5)
C55 C56 C71 109.6(6)
C37 C56 C71 108.9(6)
C55 C56 C69 109.7(6)
C37 C56 C69 107.8(5)
C71 C56 C69 110.5(6)
C58 C57 C41 115.0(6)
C60 C59 C41 114.0(6)
C62 C61 C46 114.3(6)
C64 C63 C46 116.0(6)
C66 C65 C51 116.0(6)
C68 C67 C51 115.6(6)
C70 C69 C56 116.4(6)
C56 C71 C72 115.0(7)
O1 C74 C75 107.6(7)
O2 C75 C74 109.4(8)
O3 C78 C79 109.3(9)
O4 C79 C78 109.2(10)
O9 Na3 O10 74.5(3)
O9 Na3 O7 95.8(4)
O10 Na3 O7 166.9(4)
O9 Na3 O8 102.7(4)
O10 Na3 O8 99.7(4)
O7 Na3 O8 73.5(4)
O9 Na3 O5 95.7(3)
O10 Na3 O5 100.7(3)
O7 Na3 O5 88.8(4)
O8 Na3 O5 155.5(3)
O9 Na3 O6 161.8(4)
O10 Na3 O6 93.2(3)
O7 Na3 O6 98.2(4)
O8 Na3 O6 92.3(3)
O5 Na3 O6 73.2(3)
O9 Na3 C90 23.4(4)
O10 Na3 C90 51.5(4)
O7 Na3 C90 117.9(5)
O8 Na3 C90 100.4(5)
O5 Na3 C90 102.8(5)
O6 Na3 C90 143.8(5)
O9 Na3 C82 118.3(5)
O10 Na3 C82 100.4(7)
O7 Na3 C82 91.9(8)
O8 Na3 C82 137.8(5)
O5 Na3 C82 23.3(4)
O6 Na3 C82 49.9(4)
C90 Na3 C82 121.1(7)
O9 Na3 C86 105.3(4)
O10 Na3 C86 151.2(5)
O7 Na3 C86 22.7(5)
O8 Na3 C86 51.7(5)
O5 Na3 C86 107.9(4)
O6 Na3 C86 91.9(4)
C90 Na3 C86 122.5(5)
C82 Na3 C86 104.5(7)
C82 O5 C81 106.4(15)
C82 O5 Na3 111.0(8)
C81 O5 Na3 124.1(7)
C84 O6 C83 116.1(11)
C84 O6 Na3 132.2(8)
C83 O6 Na3 110.0(7)
C86 O7 C85 114.2(14)
C86 O7 Na3 114.0(10)
C85 O7 Na3 123.3(14)
C88 O8 C87 112.9(12)
C88 O8 Na3 122.9(8)
C87 O8 Na3 107.7(10)
C89 O9 C90 118.3(11)
C89 O9 Na3 126.6(8)
C90 O9 Na3 113.7(8)
C92 O10 C91 118.1(8)
C92 O10 Na3 123.7(7)
C91 O10 Na3 115.9(6)
O5 C82 C83 127.8(15)
O5 C82 Na3 45.7(6)
C83 C82 Na3 83.0(9)
C82 C83 O6 112.9(12)
O7 C86 C87 111.7(14)
O7 C86 Na3 43.3(6)
C87 C86 Na3 77.8(8)
C86 C87 O8 111.2(11)
O9 C90 C91 121.9(11)
O9 C90 Na3 42.9(6)
C91 C90 Na3 79.6(6)
O10 C91 C90 112.8(9)
O12 Na4 O11 71.6(3)
O12 Na4 O15 159.2(3)
O11 Na4 O15 96.5(3)
O12 Na4 O13 101.9(3)
O11 Na4 O13 95.8(3)
O15 Na4 O13 96.2(3)
O12 Na4 O14 96.0(3)
O11 Na4 O14 160.5(4)
O15 Na4 O14 99.5(3)
O13 Na4 O14 71.4(3)
O12 Na4 O16 95.1(3)
O11 Na4 O16 106.0(3)
O15 Na4 O16 71.2(2)
O13 Na4 O16 155.7(3)
O14 Na4 O16 89.8(3)
O12 Na4 C95 22.2(3)
O11 Na4 C95 49.6(3)
O15 Na4 C95 143.6(4)
O13 Na4 C95 99.9(4)
O14 Na4 C95 116.6(4)
O16 Na4 C95 102.3(4)
O12 Na4 C99 111.1(3)
O11 Na4 C99 145.0(4)
O15 Na4 C99 88.5(4)
O13 Na4 C99 49.2(3)
O14 Na4 C99 25.8(3)
O16 Na4 C99 108.5(3)
C95 Na4 C99 126.3(5)
C94 O11 C93 118.0(9)
C94 O11 Na4 114.9(6)
C93 O11 Na4 127.1(7)
C95 O12 C96 118.5(9)
C95 O12 Na4 115.1(7)
C96 O12 Na4 125.2(6)
C97 O13 C98 112.4(9)
C97 O13 Na4 124.8(7)
C98 O13 Na4 112.1(7)
C100 O14 C99 115.8(11)
C100 O14 Na4 127.1(12)
C99 O14 Na4 107.3(7)
C101 O15 C102 116.8(8)
C101 O15 Na4 127.2(6)
C102 O15 Na4 113.7(6)
C104 O16 C103 109.5(12)
C104 O16 Na4 123.6(6)
C103 O16 Na4 111.4(6)
O11 C94 C95 115.3(9)
O12 C95 C94 122.0(10)
O12 C95 Na4 42.7(5)
C94 C95 Na4 79.9(6)
O13 C98 C99 108.7(9)
O14 C99 C98 107.6(11)
O14 C99 Na4 46.9(5)
C98 C99 Na4 79.5(7)
C103 C102 O15 113.7(9)
O16 C103 C102 121.8(14)

loop_
_geom_bond_atom_site_label_1
_geom_bond_atom_site_label_2
_geom_bond_distance
Pr1 N10 2.414(5)
Pr1 N9 2.457(5)
Pr1 N4 2.569(5)
Pr1 N2 2.589(5)
Pr1 N1 2.733(5)
Pr1 C1 2.787(6)
Pr1 N3 2.792(5)
Pr1 C11 2.839(6)
Pr1 C4 2.852(6)
Pr1 C14 2.886(6)
Pr1 C2 2.908(6)
Pr1 C12 2.924(6)
Pr2 N10 2.427(4)
Pr2 N9 2.455(5)
Pr2 N6 2.568(5)
Pr2 N8 2.583(5)
Pr2 N7 2.734(5)
Pr2 N5 2.793(5)
Pr2 C50 2.795(6)
Pr2 C47 2.842(6)
Pr2 C40 2.847(6)
Pr2 C37 2.873(6)
Pr2 C39 2.919(6)
Pr2 C49 2.926(6)
Na1 O1 2.273(6)
Na1 N3 2.431(6)
Na1 O2 2.434(6)
Na1 C9 2.569(7)
Na1 C8 2.689(8)
Na1 N2 2.695(6)
Na1 C6 2.886(7)
Na1 C7 2.890(7)
Na2 O4 2.247(7)
Na2 N5 2.424(6)
Na2 O3 2.441(6)
Na2 C42 2.571(7)
Na2 N6 2.684(6)
Na2 C43 2.735(8)
Na2 C45 2.904(7)
Na2 C44 2.922(8)
O1 C73 1.428(10)
O1 C74 1.435(9)
O2 C76 1.417(12)
O2 C75 1.421(10)
O3 C77 1.391(13)
O3 C78 1.400(11)
O4 C80 1.427(11)
O4 C79 1.435(10)
N1 C4 1.373(8)
N1 C1 1.387(8)
N2 C9 1.374(8)
N2 C6 1.382(7)
N3 C11 1.375(8)
N3 C14 1.381(8)
N4 C19 1.377(8)
N4 C16 1.377(8)
N7 C47 1.369(8)
N7 C50 1.379(8)
N6 C45 1.371(8)
N6 C42 1.384(8)
N5 C37 1.371(8)
N5 C40 1.395(8)
N8 C55 1.377(8)
N8 C52 1.377(8)
N9 N10 1.254(7)
C1 C2 1.399(8)
C1 C20 1.509(9)
C2 C3 1.409(9)
C3 C4 1.390(8)
C4 C5 1.513(9)
C5 C6 1.510(9)
C5 C21 1.550(8)
C5 C23 1.560(9)
C6 C7 1.394(9)
C7 C8 1.413(10)
C8 C9 1.383(9)
C9 C10 1.516(9)
C10 C11 1.514(9)
C10 C27 1.550(10)
C10 C25 1.560(10)
C11 C12 1.397(9)
C12 C13 1.409(10)
C13 C14 1.400(8)
C14 C15 1.514(9)
C15 C16 1.513(10)
C15 C29 1.551(9)
C15 C31 1.559(10)
C16 C17 1.389(9)
C17 C18 1.393(10)
C18 C19 1.391(9)
C19 C20 1.512(9)
C20 C33 1.551(10)
C20 C35 1.556(9)
C21 C22 1.523(10)
C23 C24 1.520(10)
C25 C26 1.499(11)
C27 C28 1.528(11)
C29 C30 1.530(12)
C31 C32 1.537(11)
C33 C34 1.534(11)
C35 C36 1.536(10)
C37 C38 1.406(8)
C37 C56 1.522(9)
C38 C39 1.413(10)
C39 C40 1.402(8)
C40 C41 1.494(9)
C41 C42 1.525(9)
C41 C57 1.552(9)
C41 C59 1.557(9)
C42 C43 1.387(9)
C43 C44 1.410(10)
C44 C45 1.386(9)
C45 C46 1.509(9)
C46 C47 1.514(9)
C46 C63 1.544(9)
C46 C61 1.546(9)
C47 C48 1.409(8)
C48 C49 1.410(9)
C49 C50 1.402(8)
C50 C51 1.514(10)
C51 C52 1.526(9)
C51 C65 1.553(10)
C51 C67 1.558(9)
C52 C53 1.370(9)
C53 C54 1.409(11)
C54 C55 1.382(10)
C55 C56 1.514(10)
C56 C71 1.533(9)
C56 C69 1.547(9)
C57 C58 1.504(10)
C59 C60 1.516(10)
C61 C62 1.537(10)
C63 C64 1.540(10)
C65 C66 1.533(10)
C67 C68 1.520(11)
C69 C70 1.522(10)
C71 C72 1.537(12)
C74 C75 1.486(13)
C78 C79 1.474(16)
Na3 O9 2.264(8)
Na3 O10 2.314(7)
Na3 O7 2.328(9)
Na3 O8 2.337(8)
Na3 O5 2.338(7)
Na3 O6 2.401(8)
Na3 C90 3.046(13)
Na3 C82 3.049(18)
Na3 C86 3.101(16)
O5 C82 1.29(2)
O5 C81 1.300(13)
O6 C84 1.250(13)
O6 C83 1.443(14)
O7 C86 1.31(2)
O7 C85 1.326(19)
O8 C88 1.400(13)
O8 C87 1.507(19)
O9 C89 1.313(13)
O9 C90 1.322(14)
O10 C92 1.359(11)
O10 C91 1.361(11)
C82 C83 1.40(2)
C86 C87 1.49(2)
C90 C91 1.541(18)
Na4 O12 2.311(6)
Na4 O11 2.321(8)
Na4 O15 2.366(7)
Na4 O13 2.368(7)
Na4 O14 2.372(8)
Na4 O16 2.374(6)
Na4 C95 3.085(10)
Na4 C99 3.102(12)
O11 C94 1.383(11)
O11 C93 1.394(12)
O12 C95 1.286(12)
O12 C96 1.394(12)
O13 C97 1.406(12)
O13 C98 1.422(13)
O14 C100 1.281(17)
O14 C99 1.415(14)
O15 C101 1.355(10)
O15 C102 1.392(11)
O16 C104 1.343(12)
O16 C103 1.354(15)
C94 C95 1.422(16)
C98 C99 1.494(16)
C102 C103 1.388(16)
